data_1567702
loop_
_publ_author_name
'Li, Wendeng'
'Zhang, He'
'Chen, Kai'
'Jiang, Huanfeng'
'Sun, Jianwei'
'Zhu, Shifa'

_publ_section_title
;
 Palladium-catalyzed intramolecular enantioselective C(sp3)--H insertion
 of donor/donor carbenes
;
_journal_issue 42
_journal_name_full 'Chemical Science'
_journal_page_first 12396
_journal_page_last 12402
_journal_paper_doi 10.1039/D2SC03524C
_journal_volume 13
_journal_year 2022
_chemical_absolute_configuration ad
_chemical_formula_moiety 'C24 H23 N O3'
_chemical_formula_sum 'C24 H23 N O3'
_chemical_formula_weight 373.43
_space_group_crystal_system orthorhombic
_space_group_IT_number 19
_space_group_name_Hall 'P 2ac 2ab'
_space_group_name_H-M_alt 'P 21 21 21'
_atom_sites_solution_hydrogens geom
_atom_sites_solution_primary dual
_audit_creation_date 2017-09-23
_audit_creation_method
;
Olex2 1.2
(compiled 2017.08.10 svn.r3458 for OlexSys, GUI svn.r5381)
;
_audit_update_record
;
2019-04-06 deposited with the CCDC.	2022-09-30 downloaded from the CCDC.
;
_cell_angle_alpha 90
_cell_angle_beta 90
_cell_angle_gamma 90
_cell_formula_units_Z 4
_cell_length_a 7.94940(10)
_cell_length_b 10.28380(10)
_cell_length_c 24.4594(3)
_cell_measurement_reflns_used 15388
_cell_measurement_temperature 150.00(10)
_cell_measurement_theta_max 73.9010
_cell_measurement_theta_min 3.7130
_cell_volume 1999.56(4)
_computing_cell_refinement 'CrysAlisPro 1.171.39.28b (Rigaku OD, 2015)'
_computing_data_collection 'CrysAlisPro 1.171.39.28b (Rigaku OD, 2015)'
_computing_data_reduction 'CrysAlisPro 1.171.39.28b (Rigaku OD, 2015)'
_computing_molecular_graphics 'Olex2 (Dolomanov et al., 2009)'
_computing_publication_material 'Olex2 (Dolomanov et al., 2009)'
_computing_structure_refinement 'ShelXL (Sheldrick, 2015)'
_computing_structure_solution 'ShelXT (Sheldrick, 2015)'
_diffrn_ambient_environment N~2~
_diffrn_ambient_temperature 150.00(10)
_diffrn_detector 'CCD plate'
_diffrn_measured_fraction_theta_full 1.000
_diffrn_measured_fraction_theta_max 0.991
_diffrn_measurement_details
;
List of Runs (angles in degrees, time in seconds):

  # Type    Start    End  Width  t~exp~   \w     \q     \k     \f   Frames
#--------------------------------------------------------------------------
  1  \w    -89.00  31.00   0.50    0.50    --    0.00 -82.00   0.00  240
  2  \w    -17.00  89.00   0.50    0.50    --    0.00  38.00   0.00  212
  3  \w      6.00 119.00   0.50    0.50    --   95.20 -61.00-150.00  226
  4  \w     76.00 185.00   0.50    0.50    --   95.20  45.00 120.00  218
  5  \w      6.00 127.00   0.50    0.50    --   95.20 -82.00-150.00  242
  6  \w     66.00 185.00   0.50    0.50    --   95.20  77.00 -60.00  238
  7  \w     79.00 185.00   0.50    0.50    --   95.20  30.00 -30.00  212
  8  \w      6.00 112.00   0.50    0.50    --   95.20 -30.00-150.00  212
  9  \w    -17.00  89.00   0.50    0.50    --    0.00  38.00  90.00  212
 10  \w    -17.00  89.00   0.50    0.50    --    0.00  38.00-180.00  212
 11  \w     64.00 185.00   0.50    0.50    --   95.20  82.00-150.00  242
 12  \w     64.00 179.00   0.50    0.50    --   95.20  82.00-180.00  230
;
_diffrn_measurement_device 'four-circle diffractometer'
_diffrn_measurement_device_type 'XtaLAB AFC12 (RINC): Kappa dual home/near'
_diffrn_measurement_method '\w scans'
_diffrn_orient_matrix_type 'CrysAlisPro convention (1999,Acta A55,543-557)'
_diffrn_orient_matrix_UB_11 -0.0830936000
_diffrn_orient_matrix_UB_12 0.0761389000
_diffrn_orient_matrix_UB_13 -0.0470881000
_diffrn_orient_matrix_UB_21 0.0455000000
_diffrn_orient_matrix_UB_22 -0.1101128000
_diffrn_orient_matrix_UB_23 -0.0399802000
_diffrn_orient_matrix_UB_31 -0.1691927000
_diffrn_orient_matrix_UB_32 -0.0669908000
_diffrn_orient_matrix_UB_33 0.0123416000
_diffrn_radiation_monochromator graphite
_diffrn_radiation_probe x-ray
_diffrn_radiation_type CuK\a
_diffrn_radiation_wavelength 1.54184
_diffrn_reflns_av_R_equivalents 0.0323
_diffrn_reflns_av_unetI/netI 0.0204
_diffrn_reflns_Laue_measured_fraction_full 1.000
_diffrn_reflns_Laue_measured_fraction_max 0.991
_diffrn_reflns_limit_h_max 9
_diffrn_reflns_limit_h_min -9
_diffrn_reflns_limit_k_max 12
_diffrn_reflns_limit_k_min -11
_diffrn_reflns_limit_l_max 30
_diffrn_reflns_limit_l_min -30
_diffrn_reflns_number 18997
_diffrn_reflns_point_group_measured_fraction_full 0.999
_diffrn_reflns_point_group_measured_fraction_max 0.979
_diffrn_reflns_theta_full 67.684
_diffrn_reflns_theta_max 74.184
_diffrn_reflns_theta_min 3.614
_diffrn_source 'fine-focus sealed X-ray tube'
_diffrn_source_type 'Enhance (Cu) X-ray Source'
_exptl_absorpt_coefficient_mu 0.652
_exptl_absorpt_correction_T_max 1.00000
_exptl_absorpt_correction_T_min 0.06746
_exptl_absorpt_correction_type multi-scan
_exptl_absorpt_process_details
;
CrysAlisPro 1.171.39.28b (Rigaku Oxford Diffraction, 2015)
Empirical absorption correction using spherical harmonics,
 implemented in SCALE3 ABSPACK scaling algorithm.
;
_exptl_crystal_colour colorless
_exptl_crystal_density_diffrn 1.240
_exptl_crystal_description block
_exptl_crystal_F_000 792
_exptl_crystal_size_max 0.16
_exptl_crystal_size_mid 0.14
_exptl_crystal_size_min 0.12
_refine_diff_density_max 0.274
_refine_diff_density_min -0.205
_refine_diff_density_rms 0.044
_refine_ls_abs_structure_details
;
 Flack x determined using 1548 quotients [(I+)-(I-)]/[(I+)+(I-)]
 (Parsons, Flack and Wagner, Acta Cryst. B69 (2013) 249-259).
;
_refine_ls_abs_structure_Flack 0.02(7)
_refine_ls_extinction_method none
_refine_ls_goodness_of_fit_ref 0.986
_refine_ls_hydrogen_treatment constr
_refine_ls_matrix_type full
_refine_ls_number_parameters 257
_refine_ls_number_reflns 3985
_refine_ls_number_restraints 0
_refine_ls_restrained_S_all 0.986
_refine_ls_R_factor_all 0.0369
_refine_ls_R_factor_gt 0.0349
_refine_ls_shift/su_max 0.000
_refine_ls_shift/su_mean 0.000
_refine_ls_structure_factor_coef Fsqd
_refine_ls_weighting_details 'w=1/[\s^2^(Fo^2^)+(0.0578P)^2^+0.4597P] where P=(Fo^2^+2Fc^2^)/3'
_refine_ls_weighting_scheme calc
_refine_ls_wR_factor_gt 0.0923
_refine_ls_wR_factor_ref 0.0935
_reflns_Friedel_coverage 0.717
_reflns_Friedel_fraction_full 0.998
_reflns_Friedel_fraction_max 0.964
_reflns_number_gt 3861
_reflns_number_total 3985
_reflns_threshold_expression 'I > 2\s(I)'
_cod_data_source_file d2sc03524c2.cif
_cod_data_source_block 53-1
_cod_depositor_comments 'Adding full bibliography for 1567702--1567704.cif.'
_cod_database_code 1567702
_shelx_shelxl_version_number 2017/1
_shelx_space_group_comment
;
The symmetry employed for this shelxl refinement is uniquely defined
by the following loop, which should always be used as a source of
symmetry information in preference to the above space-group names.
They are only intended as comments.
;
_shelx_estimated_absorpt_t_max 0.926
_shelx_estimated_absorpt_t_min 0.903
_reflns_odcompleteness_completeness 99.95
_reflns_odcompleteness_iscentric 1
_reflns_odcompleteness_theta 66.97
_olex2_refinement_description
;
1. Fixed Uiso
 At 1.2 times of:
  All C(H) groups
 At 1.5 times of:
  All C(H,H,H) groups
2.a Ternary CH refined with riding coordinates:
 C9(H9), C8(H8)
2.b Aromatic/amide H refined with riding coordinates:
 C11(H11), C15(H15), C6(H6), C17(H17), C3(H3), C14(H14), C12(H12), C4(H4),
 C13(H13)
2.c Idealised Me refined as rotating group:
 C25(H25A,H25B,H25C), C23(H23A,H23B,H23C), C22(H22A,H22B,H22C), C20(H20A,H20B,
 H20C)
;
_olex2_submission_special_instructions 'No special instructions were received'
_oxdiff_exptl_absorpt_empirical_details
;
Empirical correction (ABSPACK) includes:
- Absorption correction using spherical harmonics
- Frame scaling
;
_oxdiff_exptl_absorpt_empirical_full_max 15.887
_oxdiff_exptl_absorpt_empirical_full_min 0.660

loop_
_space_group_symop_operation_xyz
'x, y, z'
'-x+1/2, -y, z+1/2'
'-x, y+1/2, -z+1/2'
'x+1/2, -y+1/2, -z'

loop_
_atom_site_label
_atom_site_type_symbol
_atom_site_fract_x
_atom_site_fract_y
_atom_site_fract_z
_atom_site_U_iso_or_equiv
_atom_site_adp_type
_atom_site_occupancy
_atom_site_site_symmetry_order
_atom_site_calc_flag
_atom_site_refinement_flags_posn
_atom_site_refinement_flags_adp
_atom_site_refinement_flags_occupancy
_atom_site_disorder_assembly
_atom_site_disorder_group
O2 O 0.2662(2) 0.75689(13) 0.62549(6) 0.0338(3) Uani 1 1 d . . . . .
O1 O -0.0148(2) 0.18572(13) 0.72479(6) 0.0345(3) Uani 1 1 d . . . . .
N1 N 0.0929(2) 0.36229(15) 0.68253(6) 0.0242(3) Uani 1 1 d . . . . .
O3 O 0.7465(3) 0.8700(2) 0.56694(9) 0.0643(6) Uani 1 1 d . . . . .
C11 C 0.4616(3) 0.39037(19) 0.67896(8) 0.0272(4) Uani 1 1 d . . . . .
H11 H 0.416697 0.317802 0.661601 0.033 Uiso 1 1 calc R . . . .
C10 C 0.3557(2) 0.48996(18) 0.69675(7) 0.0231(4) Uani 1 1 d . . . . .
C24 C 0.0485(2) 0.29425(18) 0.72825(8) 0.0258(4) Uani 1 1 d . . . . .
C16 C 0.2721(3) 0.63218(17) 0.60398(7) 0.0256(4) Uani 1 1 d . . . . .
C7 C 0.1134(2) 0.41892(18) 0.59189(8) 0.0251(4) Uani 1 1 d . . . . .
C9 C 0.1700(2) 0.49319(17) 0.68318(7) 0.0230(4) Uani 1 1 d . . . . .
H9 H 0.110882 0.548501 0.709549 0.028 Uiso 1 1 calc R . . . .
C15 C 0.4244(3) 0.59621(19) 0.72418(8) 0.0281(4) Uani 1 1 d . . . . .
H15 H 0.354343 0.661842 0.737044 0.034 Uiso 1 1 calc R . . . .
C6 C 0.1151(3) 0.3981(2) 0.53596(8) 0.0294(4) Uani 1 1 d . . . . .
H6 H 0.139732 0.466199 0.512257 0.035 Uiso 1 1 calc R . . . .
C2 C 0.0786(2) 0.31743(18) 0.62775(8) 0.0248(4) Uani 1 1 d . . . . .
C8 C 0.1366(2) 0.54415(18) 0.62344(8) 0.0250(4) Uani 1 1 d . . . . .
H8 H 0.029977 0.592011 0.623176 0.030 Uiso 1 1 calc R . . . .
C17 C 0.4164(3) 0.6148(2) 0.57659(8) 0.0305(4) Uani 1 1 d . . . . .
H17 H 0.450194 0.540392 0.557964 0.037 Uiso 1 1 calc R . . . .
C3 C 0.0405(3) 0.19382(19) 0.60851(9) 0.0309(4) Uani 1 1 d . . . . .
H3 H 0.015523 0.126153 0.632394 0.037 Uiso 1 1 calc R . . . .
C14 C 0.5961(3) 0.6046(2) 0.73237(9) 0.0343(5) Uani 1 1 d . . . . .
H14 H 0.641085 0.675913 0.750627 0.041 Uiso 1 1 calc R . . . .
C12 C 0.6344(3) 0.3995(2) 0.68717(9) 0.0322(4) Uani 1 1 d . . . . .
H12 H 0.704916 0.333423 0.675018 0.039 Uiso 1 1 calc R . . . .
C4 C 0.0411(3) 0.1750(2) 0.55203(9) 0.0355(5) Uani 1 1 d . . . . .
H4 H 0.014894 0.093087 0.538338 0.043 Uiso 1 1 calc R . . . .
C18 C 0.5096(3) 0.7361(2) 0.58194(8) 0.0352(5) Uani 1 1 d . . . . .
C5 C 0.0797(3) 0.2746(2) 0.51525(8) 0.0333(5) Uani 1 1 d . . . . .
C13 C 0.7014(3) 0.5071(2) 0.71344(9) 0.0355(5) Uani 1 1 d . . . . .
H13 H 0.817024 0.513852 0.718365 0.043 Uiso 1 1 calc R . . . .
C25 C 0.0801(3) 0.3578(2) 0.78282(8) 0.0322(4) Uani 1 1 d . . . . .
H25A H 0.036198 0.303673 0.811431 0.048 Uiso 1 1 calc GR . . . .
H25B H 0.025253 0.440982 0.783819 0.048 Uiso 1 1 calc GR . . . .
H25C H 0.198859 0.369342 0.787961 0.048 Uiso 1 1 calc GR . . . .
C19 C 0.4117(3) 0.8173(2) 0.61173(9) 0.0374(5) Uani 1 1 d . . . . .
C21 C 0.6802(3) 0.7627(3) 0.56105(10) 0.0438(6) Uani 1 1 d . . . . .
C23 C 0.0808(4) 0.2492(3) 0.45452(9) 0.0461(6) Uani 1 1 d . . . . .
H23A H -0.032837 0.241966 0.441562 0.069 Uiso 1 1 calc GR . . . .
H23B H 0.139903 0.169673 0.447235 0.069 Uiso 1 1 calc GR . . . .
H23C H 0.135919 0.319771 0.436115 0.069 Uiso 1 1 calc GR . . . .
C22 C 0.7666(4) 0.6538(3) 0.53251(13) 0.0596(8) Uani 1 1 d . . . . .
H22A H 0.709716 0.635483 0.498758 0.089 Uiso 1 1 calc GR . . . .
H22B H 0.764946 0.577832 0.555310 0.089 Uiso 1 1 calc GR . . . .
H22C H 0.881049 0.677820 0.525033 0.089 Uiso 1 1 calc GR . . . .
C20 C 0.4320(5) 0.9527(3) 0.63244(14) 0.0636(9) Uani 1 1 d . . . . .
H20A H 0.360559 1.010074 0.611975 0.095 Uiso 1 1 calc GR . . . .
H20B H 0.547052 0.979269 0.628298 0.095 Uiso 1 1 calc GR . . . .
H20C H 0.401438 0.955862 0.670386 0.095 Uiso 1 1 calc GR . . . .

loop_
_atom_site_aniso_label
_atom_site_aniso_U_11
_atom_site_aniso_U_22
_atom_site_aniso_U_33
_atom_site_aniso_U_23
_atom_site_aniso_U_13
_atom_site_aniso_U_12
O2 0.0402(9) 0.0214(7) 0.0397(8) -0.0014(6) 0.0024(7) -0.0015(6)
O1 0.0377(9) 0.0272(7) 0.0387(7) 0.0058(6) 0.0021(7) -0.0070(6)
N1 0.0224(8) 0.0218(7) 0.0283(7) 0.0002(6) 0.0013(6) -0.0029(6)
O3 0.0555(12) 0.0633(13) 0.0742(13) 0.0107(10) 0.0090(11) -0.0292(11)
C11 0.0272(10) 0.0260(9) 0.0284(9) -0.0007(7) 0.0016(8) 0.0013(8)
C10 0.0227(10) 0.0235(9) 0.0231(8) 0.0026(7) 0.0022(7) -0.0006(7)
C24 0.0188(9) 0.0263(8) 0.0322(9) 0.0041(7) 0.0018(7) 0.0018(7)
C16 0.0314(11) 0.0190(8) 0.0263(8) 0.0008(7) -0.0014(8) -0.0006(8)
C7 0.0218(10) 0.0231(9) 0.0304(9) -0.0001(7) -0.0011(8) -0.0007(7)
C9 0.0221(9) 0.0199(9) 0.0270(8) -0.0013(7) 0.0022(7) -0.0015(7)
C15 0.0262(10) 0.0271(9) 0.0309(9) -0.0019(8) 0.0018(8) -0.0008(8)
C6 0.0299(11) 0.0277(10) 0.0306(9) 0.0006(8) -0.0030(8) -0.0008(8)
C2 0.0206(9) 0.0240(9) 0.0298(9) -0.0005(7) 0.0000(7) -0.0012(7)
C8 0.0245(10) 0.0229(9) 0.0276(8) 0.0000(7) -0.0007(8) 0.0017(7)
C17 0.0320(11) 0.0317(10) 0.0277(9) 0.0020(7) 0.0029(8) -0.0011(9)
C3 0.0323(11) 0.0242(9) 0.0363(10) 0.0003(8) -0.0001(8) -0.0032(8)
C14 0.0281(11) 0.0333(10) 0.0417(11) -0.0058(9) -0.0031(9) -0.0056(9)
C12 0.0252(11) 0.0341(11) 0.0372(10) -0.0003(8) 0.0023(9) 0.0073(8)
C4 0.0410(13) 0.0264(10) 0.0392(11) -0.0074(8) -0.0027(9) -0.0061(9)
C18 0.0364(12) 0.0382(11) 0.0309(9) 0.0118(8) 0.0005(9) -0.0088(10)
C5 0.0362(12) 0.0322(10) 0.0314(10) -0.0041(8) -0.0023(9) -0.0016(9)
C13 0.0205(10) 0.0416(12) 0.0444(11) 0.0022(9) -0.0023(9) -0.0006(8)
C25 0.0353(11) 0.0313(10) 0.0300(9) 0.0042(8) 0.0031(9) 0.0011(9)
C19 0.0445(13) 0.0282(10) 0.0396(11) 0.0035(9) 0.0002(10) -0.0088(9)
C21 0.0432(14) 0.0481(13) 0.0400(11) 0.0113(11) 0.0035(10) -0.0094(11)
C23 0.0627(17) 0.0423(12) 0.0332(11) -0.0077(9) -0.0029(11) -0.0090(13)
C22 0.0501(17) 0.0629(17) 0.0659(17) 0.0082(14) 0.0213(14) 0.0015(14)
C20 0.075(2) 0.0365(14) 0.079(2) -0.0128(13) 0.0235(17) -0.0170(14)

loop_
_atom_type_symbol
_atom_type_description
_atom_type_scat_dispersion_real
_atom_type_scat_dispersion_imag
_atom_type_scat_source
C C 0.0181 0.0091 'International Tables Vol C Tables 4.2.6.8 and 6.1.1.4'
H H 0.0000 0.0000 'International Tables Vol C Tables 4.2.6.8 and 6.1.1.4'
N N 0.0311 0.0180 'International Tables Vol C Tables 4.2.6.8 and 6.1.1.4'
O O 0.0492 0.0322 'International Tables Vol C Tables 4.2.6.8 and 6.1.1.4'

loop_
_geom_angle_atom_site_label_1
_geom_angle_atom_site_label_2
_geom_angle_atom_site_label_3
_geom_angle
_geom_angle_site_symmetry_1
_geom_angle_site_symmetry_3
_geom_angle_publ_flag
C19 O2 C16 107.48(16) . . ?
C24 N1 C9 124.38(16) . . ?
C24 N1 C2 125.80(16) . . ?
C2 N1 C9 109.79(14) . . ?
C10 C11 H11 120.0 . . ?
C12 C11 H11 120.0 . . ?
C12 C11 C10 120.08(19) . . ?
C11 C10 C9 122.44(17) . . ?
C15 C10 C11 119.26(18) . . ?
C15 C10 C9 118.08(17) . . ?
O1 C24 N1 121.04(18) . . ?
O1 C24 C25 121.59(18) . . ?
N1 C24 C25 117.37(16) . . ?
O2 C16 C8 114.65(16) . . ?
C17 C16 O2 110.01(17) . . ?
C17 C16 C8 134.39(18) . . ?
C6 C7 C2 120.58(18) . . ?
C6 C7 C8 129.38(18) . . ?
C2 C7 C8 109.96(16) . . ?
N1 C9 C10 112.75(16) . . ?
N1 C9 H9 109.7 . . ?
N1 C9 C8 102.87(14) . . ?
C10 C9 H9 109.7 . . ?
C10 C9 C8 112.04(15) . . ?
C8 C9 H9 109.7 . . ?
C10 C15 H15 119.8 . . ?
C14 C15 C10 120.40(19) . . ?
C14 C15 H15 119.8 . . ?
C7 C6 H6 120.1 . . ?
C7 C6 C5 119.82(19) . . ?
C5 C6 H6 120.1 . . ?
C7 C2 N1 109.57(16) . . ?
C3 C2 N1 129.32(17) . . ?
C3 C2 C7 121.10(18) . . ?
C16 C8 C7 116.34(16) . . ?
C16 C8 C9 112.18(16) . . ?
C16 C8 H8 108.6 . . ?
C7 C8 C9 102.16(14) . . ?
C7 C8 H8 108.6 . . ?
C9 C8 H8 108.6 . . ?
C16 C17 H17 127.0 . . ?
C16 C17 C18 106.03(18) . . ?
C18 C17 H17 127.0 . . ?
C2 C3 H3 121.2 . . ?
C2 C3 C4 117.50(19) . . ?
C4 C3 H3 121.2 . . ?
C15 C14 H14 119.9 . . ?
C15 C14 C13 120.2(2) . . ?
C13 C14 H14 119.9 . . ?
C11 C12 H12 120.0 . . ?
C13 C12 C11 120.0(2) . . ?
C13 C12 H12 120.0 . . ?
C3 C4 H4 118.8 . . ?
C5 C4 C3 122.43(19) . . ?
C5 C4 H4 118.8 . . ?
C17 C18 C21 126.6(2) . . ?
C19 C18 C17 106.52(19) . . ?
C19 C18 C21 126.9(2) . . ?
C6 C5 C23 120.9(2) . . ?
C4 C5 C6 118.54(18) . . ?
C4 C5 C23 120.5(2) . . ?
C14 C13 H13 120.0 . . ?
C12 C13 C14 120.0(2) . . ?
C12 C13 H13 120.0 . . ?
C24 C25 H25A 109.5 . . ?
C24 C25 H25B 109.5 . . ?
C24 C25 H25C 109.5 . . ?
H25A C25 H25B 109.5 . . ?
H25A C25 H25C 109.5 . . ?
H25B C25 H25C 109.5 . . ?
O2 C19 C20 115.8(2) . . ?
C18 C19 O2 109.94(18) . . ?
C18 C19 C20 134.2(2) . . ?
O3 C21 C18 121.3(3) . . ?
O3 C21 C22 122.1(3) . . ?
C18 C21 C22 116.6(2) . . ?
C5 C23 H23A 109.5 . . ?
C5 C23 H23B 109.5 . . ?
C5 C23 H23C 109.5 . . ?
H23A C23 H23B 109.5 . . ?
H23A C23 H23C 109.5 . . ?
H23B C23 H23C 109.5 . . ?
C21 C22 H22A 109.5 . . ?
C21 C22 H22B 109.5 . . ?
C21 C22 H22C 109.5 . . ?
H22A C22 H22B 109.5 . . ?
H22A C22 H22C 109.5 . . ?
H22B C22 H22C 109.5 . . ?
C19 C20 H20A 109.5 . . ?
C19 C20 H20B 109.5 . . ?
C19 C20 H20C 109.5 . . ?
H20A C20 H20B 109.5 . . ?
H20A C20 H20C 109.5 . . ?
H20B C20 H20C 109.5 . . ?

loop_
_geom_bond_atom_site_label_1
_geom_bond_atom_site_label_2
_geom_bond_distance
_geom_bond_site_symmetry_2
_geom_bond_publ_flag
O2 C16 1.387(2) . ?
O2 C19 1.356(3) . ?
O1 C24 1.227(2) . ?
N1 C24 1.365(2) . ?
N1 C9 1.479(2) . ?
N1 C2 1.422(2) . ?
O3 C21 1.232(3) . ?
C11 H11 0.9300 . ?
C11 C10 1.396(3) . ?
C11 C12 1.391(3) . ?
C10 C9 1.513(3) . ?
C10 C15 1.394(3) . ?
C24 C25 1.507(3) . ?
C16 C8 1.486(3) . ?
C16 C17 1.340(3) . ?
C7 C6 1.385(3) . ?
C7 C2 1.391(3) . ?
C7 C8 1.513(3) . ?
C9 H9 0.9800 . ?
C9 C8 1.575(2) . ?
C15 H15 0.9300 . ?
C15 C14 1.382(3) . ?
C6 H6 0.9300 . ?
C6 C5 1.396(3) . ?
C2 C3 1.389(3) . ?
C8 H8 0.9800 . ?
C17 H17 0.9300 . ?
C17 C18 1.456(3) . ?
C3 H3 0.9300 . ?
C3 C4 1.395(3) . ?
C14 H14 0.9300 . ?
C14 C13 1.386(3) . ?
C12 H12 0.9300 . ?
C12 C13 1.386(3) . ?
C4 H4 0.9300 . ?
C4 C5 1.398(3) . ?
C18 C19 1.355(3) . ?
C18 C21 1.474(3) . ?
C5 C23 1.508(3) . ?
C13 H13 0.9300 . ?
C25 H25A 0.9600 . ?
C25 H25B 0.9600 . ?
C25 H25C 0.9600 . ?
C19 C20 1.490(3) . ?
C21 C22 1.488(4) . ?
C23 H23A 0.9600 . ?
C23 H23B 0.9600 . ?
C23 H23C 0.9600 . ?
C22 H22A 0.9600 . ?
C22 H22B 0.9600 . ?
C22 H22C 0.9600 . ?
C20 H20A 0.9600 . ?
C20 H20B 0.9600 . ?
C20 H20C 0.9600 . ?
